data_4343328
loop_
_publ_author_name
'Ade, Martin'
'Hillebrecht, Harald'

_publ_section_title
;
 Ternary Borides Cr2AlB2, Cr3AlB4, and Cr4AlB6: The First Members of the
 Series (CrB2)nCrAl with n = 1, 2, 3 and a Unifying Concept for Ternary
 Borides as MAB-Phases.
;
_journal_issue 13
_journal_name_full 'Inorganic chemistry'
_journal_page_first 6122
_journal_page_last 6135
_journal_paper_doi 10.1021/acs.inorgchem.5b00049
_journal_volume 54
_journal_year 2015
_chemical_formula_sum 'Al B4 Cr3'
_chemical_formula_weight 226.22
_chemical_name_systematic
;
 ?
;
_space_group_crystal_system orthorhombic
_space_group_IT_number 47
_space_group_name_Hall '-P 2 2'
_space_group_name_H-M_alt 'P m m m'
_symmetry_space_group_name_Hall '-P 2 2'
_symmetry_space_group_name_H-M 'P m m m'
_audit_creation_method SHELXL-2013
_cell_angle_alpha 90
_cell_angle_beta 90
_cell_angle_gamma 90
_cell_formula_units_Z 1
_cell_length_a 2.9556(4)
_cell_length_b 2.9778(5)
_cell_length_c 8.0539(14)
_cell_measurement_reflns_used 1557
_cell_measurement_temperature 293(2)
_cell_measurement_theta_max 70
_cell_measurement_theta_min 6
_cell_volume 70.88(2)
_computing_cell_refinement 'Software for IPDS-II, Fa. Stoe'
_computing_data_collection 'Software for IPDS-II, Fa. Stoe'
_computing_data_reduction 'Software for IPDS-II, Fa. Stoe'
_computing_molecular_graphics 'Diamond (Crystal impact, 2005)'
_computing_publication_material 'SHELXL-97_(Sheldrick, 2008)'
_computing_structure_refinement 'SHELXL-2013 (Sheldrick, 2013)'
_computing_structure_solution 'SHELXS-97 (Sheldrick, 2008)'
_diffrn_ambient_temperature 293(2)
_diffrn_measured_fraction_theta_full 0.970
_diffrn_measured_fraction_theta_max 0.986
_diffrn_measurement_details
; 
0 degree < omega < 200 degree
psi = 0 degree,
delta omega 2 degree
exposure time 180s 
;
_diffrn_measurement_device '2-circle goniometer'
_diffrn_measurement_device_type 'STOE IPDS II'
_diffrn_measurement_method 'rotation method'
_diffrn_radiation_collimation '0.5 mm diameter, multiple pinhole'
_diffrn_radiation_monochromator 'plane graphite'
_diffrn_radiation_polarisn_norm 0
_diffrn_radiation_type MoK\a
_diffrn_radiation_wavelength 0.71073
_diffrn_reflns_av_unetI/netI 0.0174
_diffrn_reflns_laue_measured_fraction_full 0.970
_diffrn_reflns_laue_measured_fraction_max 0.986
_diffrn_reflns_limit_h_max 4
_diffrn_reflns_limit_h_min -4
_diffrn_reflns_limit_k_max 4
_diffrn_reflns_limit_k_min -4
_diffrn_reflns_limit_l_max 12
_diffrn_reflns_limit_l_min -12
_diffrn_reflns_number 1557
_diffrn_reflns_point_group_measured_fraction_full 0.970
_diffrn_reflns_point_group_measured_fraction_max 0.986
_diffrn_reflns_theta_full 25.242
_diffrn_reflns_theta_max 34.962
_diffrn_reflns_theta_min 6.854
_diffrn_source 'sealed X-ray tube, 12 x 0.4 mm long-fine focus'
_diffrn_source_current 40
_diffrn_source_power 2.00
_diffrn_source_voltage 50
_exptl_absorpt_coefficient_mu 11.280
_exptl_absorpt_correction_type numerical
_exptl_absorpt_process_details 'X-Red and X-SHAPE  (Stoe & Cie, 1999)'
_exptl_crystal_colour black
_exptl_crystal_density_diffrn 5.299
_exptl_crystal_description flat_rod
_exptl_crystal_F_000 105
_exptl_crystal_size_max 0.25
_exptl_crystal_size_mid 0.05
_exptl_crystal_size_min 0.015
_exptl_transmission_factor_max 0.632
_exptl_transmission_factor_min 0.388
_refine_diff_density_max 0.716
_refine_diff_density_min -0.770
_refine_diff_density_rms 0.179
_refine_ls_extinction_coef 0.029(15)
_refine_ls_extinction_expression Fc^*^=kFc[1+0.001xFc^2^\l^3^/sin(2\q)]^-1/4^
_refine_ls_extinction_method SHELXL
_refine_ls_goodness_of_fit_ref 0.916
_refine_ls_hydrogen_treatment undef
_refine_ls_matrix_type full
_refine_ls_number_parameters 20
_refine_ls_number_reflns 214
_refine_ls_number_restraints 0
_refine_ls_restrained_S_all 0.916
_refine_ls_R_factor_all 0.0242
_refine_ls_R_factor_gt 0.0193
_refine_ls_shift/su_max 0.000
_refine_ls_shift/su_mean 0.000
_refine_ls_structure_factor_coef Fsqd
_refine_ls_weighting_details 'w=1/[\s^2^(Fo^2^)+(0.0375P)^2^] where P=(Fo^2^+2Fc^2^)/3'
_refine_ls_weighting_scheme calc
_refine_ls_wR_factor_gt 0.0469
_refine_ls_wR_factor_ref 0.0474
_reflns_Friedel_coverage 0.000
_reflns_number_gt 183
_reflns_number_total 214
_reflns_threshold_expression 'I > 2\s(I)'
_cod_data_source_file Cr3AlB4.cif
_cod_data_source_block Cr3AlB4
_cod_depositor_comments 'Adding full bibliography for 4343328--4343335.cif.'
_cod_database_code 4343328
_shelx_space_group_comment
;
The symmetry employed for this shelxl refinement is uniquely defined
by the following loop, which should always be used as a source of
symmetry information in preference to the above space-group names.
They are only intended as comments.
;
_shelxl_version_number 2013-4

loop_
_space_group_symop_operation_xyz
'x, y, z'
'-x, -y, z'
'-x, y, -z'
'x, -y, -z'
'-x, -y, -z'
'x, y, -z'
'x, -y, z'
'-x, y, z'

loop_
_atom_site_label
_atom_site_type_symbol
_atom_site_fract_x
_atom_site_fract_y
_atom_site_fract_z
_atom_site_U_iso_or_equiv
_atom_site_adp_type
_atom_site_occupancy
_atom_site_site_symmetry_order
_atom_site_calc_flag
_atom_site_refinement_flags_posn
_atom_site_refinement_flags_adp
_atom_site_refinement_flags_occupancy
Cr2 Cr 0.5000 0.0000 0.0000 0.00641(18) Uani 1 8 d S T P
Cr1 Cr 0.0000 0.0000 0.29923(7) 0.00510(16) Uani 1 4 d S T P
Al1 Al -0.5000 -0.5000 0.5000 0.0068(3) Uani 1 8 d S T P
B1 B 0.0000 -0.5000 0.1077(5) 0.0062(6) Uani 1 4 d S T P
B2 B 0.5000 -0.5000 0.2214(5) 0.0059(6) Uani 1 4 d S T P

loop_
_atom_site_aniso_label
_atom_site_aniso_U_11
_atom_site_aniso_U_22
_atom_site_aniso_U_33
_atom_site_aniso_U_23
_atom_site_aniso_U_13
_atom_site_aniso_U_12
Cr2 0.0067(3) 0.0058(3) 0.0068(3) 0.000 0.000 0.000
Cr1 0.0049(2) 0.0040(2) 0.0064(2) 0.000 0.000 0.000
Al1 0.0073(6) 0.0076(6) 0.0054(6) 0.000 0.000 0.000
B1 0.0055(12) 0.0054(12) 0.0077(15) 0.000 0.000 0.000
B2 0.0058(13) 0.0051(12) 0.0069(15) 0.000 0.000 0.000

loop_
_atom_type_symbol
_atom_type_description
_atom_type_scat_dispersion_real
_atom_type_scat_dispersion_imag
_atom_type_scat_source
B B 0.0013 0.0007 'International Tables Vol C Tables 4.2.6.8 and 6.1.1.4'
Al Al 0.0645 0.0514 'International Tables Vol C Tables 4.2.6.8 and 6.1.1.4'
Cr Cr 0.3209 0.6236 'International Tables Vol C Tables 4.2.6.8 and 6.1.1.4'

loop_
_geom_angle_atom_site_label_1
_geom_angle_atom_site_label_2
_geom_angle_atom_site_label_3
_geom_angle
_geom_angle_site_symmetry_1
_geom_angle_site_symmetry_3
B1 Cr2 B1 180.00(18) 5_545 1_665
B1 Cr2 B1 135.07(18) 5_545 5_655
B1 Cr2 B1 44.93(18) 1_665 5_655
B1 Cr2 B1 81.97(7) 5_545 5
B1 Cr2 B1 98.03(7) 1_665 5
B1 Cr2 B1 81.23(6) 5_655 5
B1 Cr2 B1 81.23(6) 5_545 5_645
B1 Cr2 B1 98.77(6) 1_665 5_645
B1 Cr2 B1 81.97(7) 5_655 5_645
B1 Cr2 B1 135.07(18) 5 5_645
B1 Cr2 B1 98.77(6) 5_545 1_565
B1 Cr2 B1 81.23(6) 1_665 1_565
B1 Cr2 B1 98.03(7) 5_655 1_565
B1 Cr2 B1 44.93(18) 5 1_565
B1 Cr2 B1 180.00(18) 5_645 1_565
B1 Cr2 B1 98.03(7) 5_545 1_655
B1 Cr2 B1 81.97(7) 1_665 1_655
B1 Cr2 B1 98.77(6) 5_655 1_655
B1 Cr2 B1 180.00(18) 5 1_655
B1 Cr2 B1 44.93(18) 5_645 1_655
B1 Cr2 B1 135.07(18) 1_565 1_655
B1 Cr2 B1 44.93(18) 5_545 .
B1 Cr2 B1 135.07(18) 1_665 .
B1 Cr2 B1 180.0 5_655 .
B1 Cr2 B1 98.77(6) 5 .
B1 Cr2 B1 98.03(7) 5_645 .
B1 Cr2 B1 81.97(7) 1_565 .
B1 Cr2 B1 81.23(6) 1_655 .
B1 Cr2 B2 44.46(7) 5_545 5_645
B1 Cr2 B2 135.54(7) 1_665 5_645
B1 Cr2 B2 97.30(9) 5_655 5_645
B1 Cr2 B2 97.30(9) 5 5_645
B1 Cr2 B2 44.46(7) 5_645 5_645
B1 Cr2 B2 135.54(7) 1_565 5_645
B1 Cr2 B2 82.70(9) 1_655 5_645
B1 Cr2 B2 82.70(9) . 5_645
B1 Cr2 B2 135.54(7) 5_545 1_565
B1 Cr2 B2 44.46(7) 1_665 1_565
B1 Cr2 B2 82.70(9) 5_655 1_565
B1 Cr2 B2 82.70(9) 5 1_565
B1 Cr2 B2 135.54(7) 5_645 1_565
B1 Cr2 B2 44.46(7) 1_565 1_565
B1 Cr2 B2 97.30(9) 1_655 1_565
B1 Cr2 B2 97.30(9) . 1_565
B2 Cr2 B2 180.00(11) 5_645 1_565
B1 Cr2 B2 97.30(9) 5_545 5_655
B1 Cr2 B2 82.70(9) 1_665 5_655
B1 Cr2 B2 44.46(7) 5_655 5_655
B1 Cr2 B2 44.46(7) 5 5_655
B1 Cr2 B2 97.30(9) 5_645 5_655
B1 Cr2 B2 82.70(9) 1_565 5_655
B1 Cr2 B2 135.54(7) 1_655 5_655
B1 Cr2 B2 135.54(7) . 5_655
B2 Cr2 B2 79.73(12) 5_645 5_655
B2 Cr2 B2 100.27(12) 1_565 5_655
B1 Cr2 B2 82.70(9) 5_545 .
B1 Cr2 B2 97.30(9) 1_665 .
B1 Cr2 B2 135.54(7) 5_655 .
B1 Cr2 B2 135.54(7) 5 .
B1 Cr2 B2 82.70(9) 5_645 .
B1 Cr2 B2 97.30(9) 1_565 .
B1 Cr2 B2 44.46(7) 1_655 .
B1 Cr2 B2 44.46(7) . .
B2 Cr2 B2 100.27(12) 5_645 .
B2 Cr2 B2 79.73(12) 1_565 .
B2 Cr2 B2 180.0 5_655 .
B1 Cr1 B1 87.97(15) . 1_565
B1 Cr1 B2 47.29(7) . .
B1 Cr1 B2 105.44(10) 1_565 .
B1 Cr1 B2 47.29(7) . 1_455
B1 Cr1 B2 105.44(10) 1_565 1_455
B2 Cr1 B2 84.90(5) . 1_455
B1 Cr1 B2 105.44(10) . 1_565
B1 Cr1 B2 47.29(7) 1_565 1_565
B2 Cr1 B2 85.69(5) . 1_565
B2 Cr1 B2 146.72(19) 1_455 1_565
B1 Cr1 B2 105.44(10) . 1_465
B1 Cr1 B2 47.29(7) 1_565 1_465
B2 Cr1 B2 146.72(19) . 1_465
B2 Cr1 B2 85.69(5) 1_455 1_465
B2 Cr1 B2 84.90(5) 1_565 1_465
B1 Cr1 Al1 146.063(7) . 1_665
B1 Cr1 Al1 92.80(6) 1_565 1_665
B2 Cr1 Al1 100.40(6) . 1_665
B2 Cr1 Al1 159.02(10) 1_455 1_665
B2 Cr1 Al1 54.27(9) 1_565 1_665
B2 Cr1 Al1 99.74(6) 1_465 1_665
B1 Cr1 Al1 146.063(7) . 1_565
B1 Cr1 Al1 92.80(6) 1_565 1_565
B2 Cr1 Al1 159.01(10) . 1_565
B2 Cr1 Al1 100.40(6) 1_455 1_565
B2 Cr1 Al1 99.74(6) 1_565 1_565
B2 Cr1 Al1 54.27(9) 1_465 1_565
Al1 Cr1 Al1 67.827(14) 1_665 1_565
B1 Cr1 Al1 92.80(6) . 1_655
B1 Cr1 Al1 146.063(7) 1_565 1_655
B2 Cr1 Al1 54.27(9) . 1_655
B2 Cr1 Al1 99.74(6) 1_455 1_655
B2 Cr1 Al1 100.40(6) 1_565 1_655
B2 Cr1 Al1 159.02(10) 1_465 1_655
Al1 Cr1 Al1 68.407(15) 1_665 1_655
Al1 Cr1 Al1 104.75(2) 1_565 1_655
B1 Cr1 Al1 92.80(6) . .
B1 Cr1 Al1 146.063(7) 1_565 .
B2 Cr1 Al1 99.74(6) . .
B2 Cr1 Al1 54.27(9) 1_455 .
B2 Cr1 Al1 159.02(10) 1_565 .
B2 Cr1 Al1 100.40(6) 1_465 .
Al1 Cr1 Al1 104.75(2) 1_665 .
Al1 Cr1 Al1 68.407(15) 1_565 .
Al1 Cr1 Al1 67.827(14) 1_655 .
B1 Cr1 Cr2 52.17(6) . 1_455
B1 Cr1 Cr2 52.17(6) 1_565 1_455
B2 Cr1 Cr2 96.24(9) . 1_455
B2 Cr1 Cr2 53.35(8) 1_455 1_455
B2 Cr1 Cr2 96.24(9) 1_565 1_455
B2 Cr1 Cr2 53.35(8) 1_465 1_455
Al1 Cr1 Cr2 144.302(10) 1_665 1_455
Al1 Cr1 Cr2 103.225(11) 1_565 1_455
Al1 Cr1 Cr2 144.302(10) 1_655 1_455
Al1 Cr1 Cr2 103.225(11) . 1_455
B1 Cr1 Cr2 52.17(6) . .
B1 Cr1 Cr2 52.17(5) 1_565 .
B2 Cr1 Cr2 53.35(8) . .
B2 Cr1 Cr2 96.24(9) 1_455 .
B2 Cr1 Cr2 53.35(8) 1_565 .
B2 Cr1 Cr2 96.24(9) 1_465 .
Al1 Cr1 Cr2 103.225(11) 1_665 .
Al1 Cr1 Cr2 144.302(10) 1_565 .
Al1 Cr1 Cr2 103.225(11) 1_655 .
Al1 Cr1 Cr2 144.302(10) . .
Cr2 Cr1 Cr2 63.034(16) 1_455 .
B2 Al1 B2 180.0 5_546 1_455
B2 Al1 Cr1 127.626(11) 5_546 .
B2 Al1 Cr1 52.374(11) 1_455 .
B2 Al1 Cr1 127.626(11) 5_546 1_445
B2 Al1 Cr1 52.374(11) 1_455 1_445
Cr1 Al1 Cr1 104.75(2) . 1_445
B2 Al1 Cr1 52.374(11) 5_546 5_556
B2 Al1 Cr1 127.626(11) 1_455 5_556
Cr1 Al1 Cr1 75.25(2) . 5_556
Cr1 Al1 Cr1 180.000(19) 1_445 5_556
B2 Al1 Cr1 127.626(11) 5_546 1_545
B2 Al1 Cr1 52.374(11) 1_455 1_545
Cr1 Al1 Cr1 68.407(15) . 1_545
Cr1 Al1 Cr1 67.827(14) 1_445 1_545
Cr1 Al1 Cr1 112.173(14) 5_556 1_545
B2 Al1 Cr1 52.374(11) 5_546 5_546
B2 Al1 Cr1 127.626(11) 1_455 5_546
Cr1 Al1 Cr1 112.173(14) . 5_546
Cr1 Al1 Cr1 111.593(14) 1_445 5_546
Cr1 Al1 Cr1 68.407(15) 5_556 5_546
Cr1 Al1 Cr1 75.25(2) 1_545 5_546
B2 Al1 Cr1 52.374(11) 5_546 5_456
B2 Al1 Cr1 127.626(11) 1_455 5_456
Cr1 Al1 Cr1 111.593(15) . 5_456
Cr1 Al1 Cr1 112.173(14) 1_445 5_456
Cr1 Al1 Cr1 67.827(14) 5_556 5_456
Cr1 Al1 Cr1 180.000(19) 1_545 5_456
Cr1 Al1 Cr1 104.75(2) 5_546 5_456
B2 Al1 Cr1 127.626(11) 5_546 1_455
B2 Al1 Cr1 52.374(11) 1_455 1_455
Cr1 Al1 Cr1 67.827(14) . 1_455
Cr1 Al1 Cr1 68.407(15) 1_445 1_455
Cr1 Al1 Cr1 111.593(14) 5_556 1_455
Cr1 Al1 Cr1 104.75(2) 1_545 1_455
Cr1 Al1 Cr1 180.0 5_546 1_455
Cr1 Al1 Cr1 75.25(2) 5_456 1_455
B2 Al1 Cr1 52.374(11) 5_546 5_446
B2 Al1 Cr1 127.626(11) 1_455 5_446
Cr1 Al1 Cr1 180.0 . 5_446
Cr1 Al1 Cr1 75.25(2) 1_445 5_446
Cr1 Al1 Cr1 104.75(2) 5_556 5_446
Cr1 Al1 Cr1 111.593(15) 1_545 5_446
Cr1 Al1 Cr1 67.827(14) 5_546 5_446
Cr1 Al1 Cr1 68.407(15) 5_456 5_446
Cr1 Al1 Cr1 112.173(14) 1_455 5_446
B2 Al1 Al1 90.0 5_546 1_455
B2 Al1 Al1 90.0 1_455 1_455
Cr1 Al1 Al1 123.914(7) . 1_455
Cr1 Al1 Al1 56.087(7) 1_445 1_455
Cr1 Al1 Al1 123.913(7) 5_556 1_455
Cr1 Al1 Al1 123.913(7) 1_545 1_455
Cr1 Al1 Al1 123.913(7) 5_546 1_455
Cr1 Al1 Al1 56.087(7) 5_456 1_455
Cr1 Al1 Al1 56.087(7) 1_455 1_455
Cr1 Al1 Al1 56.087(7) 5_446 1_455
B2 Al1 Al1 90.0 5_546 1_655
B2 Al1 Al1 90.0 1_455 1_655
Cr1 Al1 Al1 56.086(7) . 1_655
Cr1 Al1 Al1 123.913(7) 1_445 1_655
Cr1 Al1 Al1 56.087(7) 5_556 1_655
Cr1 Al1 Al1 56.087(7) 1_545 1_655
Cr1 Al1 Al1 56.087(7) 5_546 1_655
Cr1 Al1 Al1 123.913(7) 5_456 1_655
Cr1 Al1 Al1 123.913(7) 1_455 1_655
Cr1 Al1 Al1 123.913(7) 5_446 1_655
Al1 Al1 Al1 180.0 1_455 1_655
B1 B1 B2 121.78(14) 5_545 1_455
B1 B1 B2 121.78(14) 5_545 .
B2 B1 B2 116.4(3) 1_455 .
B1 B1 Cr1 136.01(7) 5_545 1_545
B2 B1 Cr1 67.73(12) 1_455 1_545
B2 B1 Cr1 67.73(12) . 1_545
B1 B1 Cr1 136.01(7) 5_545 .
B2 B1 Cr1 67.73(12) 1_455 .
B2 B1 Cr1 67.73(12) . .
Cr1 B1 Cr1 87.97(15) 1_545 .
B1 B1 Cr2 67.54(9) 5_545 1_445
B2 B1 Cr2 69.38(7) 1_455 1_445
B2 B1 Cr2 138.99(4) . 1_445
Cr1 B1 Cr2 79.60(3) 1_545 1_445
Cr1 B1 Cr2 136.92(8) . 1_445
B1 B1 Cr2 67.54(9) 5_545 .
B2 B1 Cr2 138.99(4) 1_455 .
B2 B1 Cr2 69.38(7) . .
Cr1 B1 Cr2 136.92(8) 1_545 .
Cr1 B1 Cr2 79.60(3) . .
Cr2 B1 Cr2 135.07(18) 1_445 .
B1 B1 Cr2 67.54(9) 5_545 1_545
B2 B1 Cr2 138.99(4) 1_455 1_545
B2 B1 Cr2 69.38(7) . 1_545
Cr1 B1 Cr2 79.60(3) 1_545 1_545
Cr1 B1 Cr2 136.92(8) . 1_545
Cr2 B1 Cr2 81.23(6) 1_445 1_545
Cr2 B1 Cr2 81.97(7) . 1_545
B1 B1 Cr2 67.54(9) 5_545 1_455
B2 B1 Cr2 69.38(7) 1_455 1_455
B2 B1 Cr2 138.99(4) . 1_455
Cr1 B1 Cr2 136.92(8) 1_545 1_455
Cr1 B1 Cr2 79.60(3) . 1_455
Cr2 B1 Cr2 81.97(7) 1_445 1_455
Cr2 B1 Cr2 81.23(6) . 1_455
Cr2 B1 Cr2 135.07(18) 1_545 1_455
B1 B2 B1 116.4(3) . 1_655
B1 B2 Cr1 136.43(6) . 1_655
B1 B2 Cr1 64.98(7) 1_655 1_655
B1 B2 Cr1 64.98(7) . 1_545
B1 B2 Cr1 136.43(6) 1_655 1_545
Cr1 B2 Cr1 146.72(19) 1_655 1_545
B1 B2 Cr1 136.43(6) . 1_645
B1 B2 Cr1 64.98(7) 1_655 1_645
Cr1 B2 Cr1 85.69(5) 1_655 1_645
Cr1 B2 Cr1 84.90(5) 1_545 1_645
B1 B2 Cr1 64.98(7) . .
B1 B2 Cr1 136.43(6) 1_655 .
Cr1 B2 Cr1 84.90(5) 1_655 .
Cr1 B2 Cr1 85.69(5) 1_545 .
Cr1 B2 Cr1 146.72(19) 1_645 .
B1 B2 Al1 121.78(14) . 1_655
B1 B2 Al1 121.78(14) 1_655 1_655
Cr1 B2 Al1 73.36(9) 1_655 1_655
Cr1 B2 Al1 73.36(9) 1_545 1_655
Cr1 B2 Al1 73.36(9) 1_645 1_655
Cr1 B2 Al1 73.36(9) . 1_655
B1 B2 Cr2 66.16(12) . 1_545
B1 B2 Cr2 66.16(12) 1_655 1_545
Cr1 B2 Cr2 130.97(10) 1_655 1_545
Cr1 B2 Cr2 77.52(4) 1_545 1_545
Cr1 B2 Cr2 77.52(4) 1_645 1_545
Cr1 B2 Cr2 130.97(10) . 1_545
Al1 B2 Cr2 140.14(6) 1_655 1_545
B1 B2 Cr2 66.16(12) . .
B1 B2 Cr2 66.16(12) 1_655 .
Cr1 B2 Cr2 77.52(4) 1_655 .
Cr1 B2 Cr2 130.97(10) 1_545 .
Cr1 B2 Cr2 130.97(10) 1_645 .
Cr1 B2 Cr2 77.52(4) . .
Al1 B2 Cr2 140.14(6) 1_655 .
Cr2 B2 Cr2 79.73(12) 1_545 .

loop_
_geom_bond_atom_site_label_1
_geom_bond_atom_site_label_2
_geom_bond_distance
_geom_bond_site_symmetry_2
Cr2 B1 2.2700(15) 5_545
Cr2 B1 2.2700(15) 1_665
Cr2 B1 2.2700(15) 5_655
Cr2 B1 2.2700(15) 5
Cr2 B1 2.2700(15) 5_645
Cr2 B1 2.2700(15) 1_565
Cr2 B1 2.2700(15) 1_655
Cr2 B1 2.2700(15) .
Cr2 B2 2.323(3) 5_645
Cr2 B2 2.323(3) 1_565
Cr2 B2 2.323(3) 5_655
Cr2 B2 2.323(3) .
Cr1 B1 2.144(3) .
Cr1 B1 2.144(3) 1_565
Cr1 B2 2.1895(11) .
Cr1 B2 2.1895(11) 1_455
Cr1 B2 2.1895(11) 1_565
Cr1 B2 2.1895(11) 1_465
Cr1 Al1 2.6487(4) 1_665
Cr1 Al1 2.6487(4) 1_565
Cr1 Al1 2.6487(4) 1_655
Cr1 Al1 2.6487(4) .
Cr1 Cr2 2.8270(6) 1_455
Al1 B2 2.244(4) 5_546
Al1 B2 2.244(4) 1_455
Al1 Cr1 2.6487(4) 1_445
Al1 Cr1 2.6487(4) 5_556
Al1 Cr1 2.6487(4) 1_545
Al1 Cr1 2.6487(4) 5_546
Al1 Cr1 2.6487(4) 5_456
Al1 Cr1 2.6487(4) 1_455
Al1 Cr1 2.6487(4) 5_446
Al1 Al1 2.9556(4) 1_455
Al1 Al1 2.9556(4) 1_655
B1 B1 1.735(8) 5_545
B1 B2 1.738(3) 1_455
B1 B2 1.738(3) .
B1 Cr1 2.144(3) 1_545
B1 Cr2 2.2700(15) 1_445
B1 Cr2 2.2700(15) 1_545
B1 Cr2 2.2700(15) 1_455
B2 B1 1.738(3) 1_655
B2 Cr1 2.1895(11) 1_655
B2 Cr1 2.1895(11) 1_545
B2 Cr1 2.1895(11) 1_645
B2 Al1 2.244(4) 1_655
B2 Cr2 2.323(3) 1_545
